data_4029350
loop_
_publ_author_name
'Arakawa, Yukihiro'
'Fritz, Sven P.'
'Wennemers, Helma'

_publ_section_title
;
 Organocatalytic Stereoselective Synthesis of Acyclic \g-Nitrothioesters
 with All-Carbon Quaternary Stereogenic Centers.
;
_journal_issue 9
_journal_name_full 'The Journal of organic chemistry'
_journal_page_first 3937
_journal_page_last 3945
_journal_paper_doi 10.1021/jo500403q
_journal_volume 79
_journal_year 2014
_chemical_formula_sum 'C18 H19 N O4 S'
_chemical_formula_weight 345.40
_chemical_name_systematic
; 
 ? 
;
_space_group_IT_number 19
_symmetry_cell_setting monoclinic
_symmetry_space_group_name_Hall 'P 2ac 2ab'
_symmetry_space_group_name_H-M 'P 21 21 21'
_atom_sites_solution_hydrogens geom
_atom_sites_solution_primary direct
_atom_sites_solution_secondary difmap
_audit_creation_method SHELXL-97
_cell_angle_alpha 90.00
_cell_angle_beta 90.00
_cell_angle_gamma 90.00
_cell_formula_units_Z 4
_cell_length_a 5.7422(7)
_cell_length_b 10.5827(11)
_cell_length_c 28.156(3)
_cell_measurement_reflns_used 4780
_cell_measurement_temperature 293(2)
_cell_measurement_theta_max 26.28
_cell_measurement_theta_min 2.40
_cell_volume 1711.0(3)
_computing_cell_refinement 'Bruker SAINT'
_computing_data_collection 'Bruker APEX2'
_computing_data_reduction 'Bruker SAINT'
_computing_molecular_graphics 'Platon, Ortep'
_computing_publication_material 'Bruker SHELXTL'
_computing_structure_refinement 'OLEX2 (Dolomanov, 2009), SHELXL-97 (Sheldrick, 2008)'
_computing_structure_solution 'SHELXS-97 (Sheldrick, 2008)'
_diffrn_ambient_temperature 293(2)
_diffrn_measured_fraction_theta_full 0.956
_diffrn_measured_fraction_theta_max 0.956
_diffrn_measurement_device_type 'Bruker APEX-II CCD'
_diffrn_measurement_method '\f and \w scans'
_diffrn_radiation_monochromator graphite
_diffrn_radiation_source 'fine-focus sealed tube'
_diffrn_radiation_type MoK\a
_diffrn_radiation_wavelength 0.71073
_diffrn_reflns_av_R_equivalents 0.0900
_diffrn_reflns_av_sigmaI/netI 0.0732
_diffrn_reflns_limit_h_max 7
_diffrn_reflns_limit_h_min -4
_diffrn_reflns_limit_k_max 13
_diffrn_reflns_limit_k_min -13
_diffrn_reflns_limit_l_max 36
_diffrn_reflns_limit_l_min -36
_diffrn_reflns_number 13792
_diffrn_reflns_theta_full 27.72
_diffrn_reflns_theta_max 27.72
_diffrn_reflns_theta_min 2.06
_exptl_absorpt_coefficient_mu 0.211
_exptl_absorpt_correction_T_max 0.7456
_exptl_absorpt_correction_T_min 0.5915
_exptl_absorpt_correction_type multi-scan
_exptl_absorpt_process_details SADABS
_exptl_crystal_colour colourless
_exptl_crystal_density_diffrn 1.341
_exptl_crystal_density_method 'not measured'
_exptl_crystal_description needle
_exptl_crystal_F_000 728
_exptl_crystal_size_max 0.18
_exptl_crystal_size_mid 0.05
_exptl_crystal_size_min 0.03
_refine_diff_density_max 0.839
_refine_diff_density_min -0.633
_refine_diff_density_rms 0.132
_refine_ls_abs_structure_details 'Flack H D (1983), Acta Cryst. A39, 876-881'
_refine_ls_abs_structure_Flack 0.1(2)
_refine_ls_extinction_method none
_refine_ls_goodness_of_fit_ref 2.045
_refine_ls_hydrogen_treatment mixed
_refine_ls_matrix_type full
_refine_ls_number_parameters 219
_refine_ls_number_reflns 3754
_refine_ls_number_restraints 0
_refine_ls_restrained_S_all 2.045
_refine_ls_R_factor_all 0.1205
_refine_ls_R_factor_gt 0.1046
_refine_ls_shift/su_max 0.000
_refine_ls_shift/su_mean 0.000
_refine_ls_structure_factor_coef Fsqd
_refine_ls_weighting_details 'calc w=1/[\s^2^(Fo^2^)+(0.0750P)^2^+0.0000P] where P=(Fo^2^+2Fc^2^)/3'
_refine_ls_weighting_scheme calc
_refine_ls_wR_factor_gt 0.2495
_refine_ls_wR_factor_ref 0.2534
_reflns_number_gt 3122
_reflns_number_total 3754
_reflns_threshold_expression >2sigma(I)
_cod_data_source_file jo500403q_si_003.cif
_cod_data_source_block mo_w140812_0ma
_cod_depositor_comments
;
The following automatic conversions were performed:

'_symmetry_cell_setting' value 'Monoclinic' changed to 'monoclinic'
according to
/usr/data/users/saulius/crontab/automatic-downloads/rss-feeds/ACS/lib/dictionaries/cif_core.dic
dictionary named 'cif_core.dic' version 2.4.2 from 2011-04-26.

Automatic conversion script
Id: cif_fix_values 2281 2013-09-26 08:29:07Z andrius 

 Adding full bibliography for 4029349--4029351.cif.
;
_cod_original_sg_symbol_H-M P2(1)
_cod_database_code 4029350

loop_
_symmetry_equiv_pos_as_xyz
'x, y, z'
'-x+1/2, -y, z+1/2'
'x+1/2, -y+1/2, -z'
'-x, y+1/2, -z+1/2'

loop_
_atom_site_label
_atom_site_type_symbol
_atom_site_fract_x
_atom_site_fract_y
_atom_site_fract_z
_atom_site_U_iso_or_equiv
_atom_site_adp_type
_atom_site_occupancy
_atom_site_symmetry_multiplicity
_atom_site_calc_flag
_atom_site_refinement_flags
S1 S -0.0773(3) 0.71599(14) 0.10398(6) 0.0253(4) Uani 1 1 d .
O6 O -0.5850(8) 1.2850(4) 0.05971(15) 0.0312(11) Uani 1 1 d .
O7 O -0.2125(8) 1.3148(4) 0.04889(19) 0.0355(12) Uani 1 1 d .
O8 O 0.2453(7) 0.8739(4) 0.07090(15) 0.0219(9) Uani 1 1 d .
O22 O 0.7257(8) 0.5137(5) 0.21123(15) 0.0305(11) Uani 1 1 d .
N5 N -0.3867(10) 1.2475(4) 0.04913(17) 0.0243(12) Uani 1 1 d .
C1 C 0.0430(10) 0.8429(5) 0.0710(2) 0.0174(12) Uani 1 1 d .
C2 C -0.1431(10) 0.9106(5) 0.0428(2) 0.0183(12) Uani 1 1 d .
H2 H -0.3115 0.8670 0.0500 0.022 Uiso 1 1 calc R
C3 C -0.1499(10) 1.0516(5) 0.05870(19) 0.0173(12) Uani 1 1 d .
H3 H 0.0035 1.0996 0.0448 0.021 Uiso 1 1 calc R
C4 C -0.3671(11) 1.1084(6) 0.0356(2) 0.0212(13) Uani 1 1 d .
H4A H -0.3556 1.0993 -0.0029 0.025 Uiso 1 1 calc R
H4B H -0.5216 1.0577 0.0476 0.025 Uiso 1 1 calc R
C9 C -0.0859(13) 0.8966(5) -0.0104(2) 0.0279(15) Uani 1 1 d .
H9A H 0.0659 0.9540 -0.0191 0.042 Uiso 1 1 calc R
H9B H -0.2342 0.9281 -0.0315 0.042 Uiso 1 1 calc R
H9C H -0.0489 0.7978 -0.0184 0.042 Uiso 1 1 calc R
C10 C -0.1516(11) 1.0640(5) 0.1124(2) 0.0189(13) Uani 1 1 d .
C11 C -0.3359(11) 1.0199(6) 0.1400(2) 0.0217(13) Uani 1 1 d .
H11 H -0.4875 0.9805 0.1227 0.026 Uiso 1 1 calc R
C12 C -0.3282(12) 1.0257(6) 0.1885(2) 0.0254(14) Uani 1 1 d .
H12 H -0.4756 0.9939 0.2091 0.030 Uiso 1 1 calc R
C13 C -0.1295(11) 1.0727(6) 0.2116(2) 0.0245(14) Uani 1 1 d .
H13 H -0.1213 1.0762 0.2499 0.029 Uiso 1 1 calc R
C14 C 0.0543(11) 1.1141(6) 0.1845(2) 0.0251(13) Uani 1 1 d .
H14 H 0.2095 1.1494 0.2017 0.030 Uiso 1 1 calc R
C15 C 0.0426(11) 1.1112(6) 0.1356(2) 0.0226(13) Uani 1 1 d .
H15 H 0.1875 1.1463 0.1150 0.027 Uiso 1 1 calc R
C16 C 0.1653(11) 0.6547(6) 0.1347(2) 0.0218(14) Uani 1 1 d .
C17 C 0.2230(11) 0.5298(6) 0.1299(2) 0.0227(13) Uani 1 1 d .
H17 H 0.1228 0.4710 0.1061 0.027 Uiso 1 1 calc R
C18 C 0.4089(12) 0.4764(6) 0.1551(2) 0.0227(13) Uani 1 1 d .
H18 H 0.4509 0.3773 0.1516 0.027 Uiso 1 1 calc R
C19 C 0.5383(12) 0.5550(6) 0.1849(2) 0.0227(14) Uani 1 1 d .
C20 C 0.4817(12) 0.6835(6) 0.1904(2) 0.0245(15) Uani 1 1 d .
H20 H 0.5848 0.7428 0.2135 0.029 Uiso 1 1 calc R
C21 C 0.2932(11) 0.7338(5) 0.1662(2) 0.0216(13) Uani 1 1 d .
H21 H 0.2441 0.8314 0.1711 0.026 Uiso 1 1 calc R
C23 C 0.7881(12) 0.3834(6) 0.2068(2) 0.0296(15) Uani 1 1 d .
H23A H 0.6414 0.3245 0.2174 0.044 Uiso 1 1 calc R
H23B H 0.9371 0.3633 0.2295 0.044 Uiso 1 1 calc R
H23C H 0.8334 0.3631 0.1700 0.044 Uiso 1 1 calc R

loop_
_atom_site_aniso_label
_atom_site_aniso_U_11
_atom_site_aniso_U_22
_atom_site_aniso_U_33
_atom_site_aniso_U_23
_atom_site_aniso_U_13
_atom_site_aniso_U_12
S1 0.0149(8) 0.0182(7) 0.0429(9) 0.0060(7) 0.0021(7) -0.0017(6)
O6 0.021(2) 0.025(2) 0.048(3) -0.003(2) 0.007(2) 0.013(2)
O7 0.021(3) 0.016(2) 0.069(3) 0.007(2) 0.004(2) -0.0045(18)
O8 0.011(2) 0.018(2) 0.037(2) 0.0029(17) 0.0013(19) 0.0019(17)
O22 0.024(3) 0.028(3) 0.039(3) 0.0013(19) -0.003(2) 0.007(2)
N5 0.023(3) 0.019(3) 0.031(3) 0.005(2) 0.003(2) 0.007(2)
C1 0.012(3) 0.011(3) 0.029(3) -0.002(2) 0.005(2) 0.003(2)
C2 0.009(3) 0.009(3) 0.037(3) 0.001(2) -0.002(3) 0.001(2)
C3 0.009(3) 0.009(3) 0.034(3) 0.002(2) 0.000(2) 0.002(2)
C4 0.014(3) 0.014(3) 0.036(3) 0.001(2) -0.004(3) 0.007(2)
C9 0.035(4) 0.013(3) 0.036(3) -0.007(2) -0.006(3) 0.006(3)
C10 0.013(3) 0.009(2) 0.035(3) 0.002(2) -0.002(3) 0.003(2)
C11 0.012(3) 0.018(3) 0.035(3) 0.000(2) 0.004(3) 0.004(2)
C12 0.018(3) 0.021(3) 0.037(4) 0.000(3) 0.000(3) -0.002(2)
C13 0.018(4) 0.027(3) 0.029(3) -0.006(2) -0.003(3) 0.001(3)
C14 0.012(3) 0.027(3) 0.037(3) -0.001(3) -0.003(3) 0.006(3)
C15 0.010(3) 0.012(3) 0.045(4) -0.004(2) 0.005(3) -0.002(2)
C16 0.018(3) 0.017(3) 0.030(3) 0.002(2) 0.006(3) -0.004(2)
C17 0.018(3) 0.016(3) 0.035(3) 0.004(2) 0.004(3) 0.001(2)
C18 0.020(3) 0.018(3) 0.030(3) -0.001(2) -0.001(3) 0.003(3)
C19 0.022(4) 0.021(3) 0.026(3) 0.005(2) 0.005(3) 0.001(2)
C20 0.026(4) 0.018(3) 0.029(3) 0.000(2) 0.003(3) 0.005(2)
C21 0.021(3) 0.006(3) 0.037(3) 0.002(2) 0.002(3) 0.008(2)
C23 0.025(4) 0.016(3) 0.048(4) 0.002(3) 0.001(3) 0.005(3)

loop_
_atom_type_symbol
_atom_type_description
_atom_type_scat_dispersion_real
_atom_type_scat_dispersion_imag
_atom_type_scat_source
C C 0.0033 0.0016 'International Tables Vol C Tables 4.2.6.8 and 6.1.1.4'
H H 0.0000 0.0000 'International Tables Vol C Tables 4.2.6.8 and 6.1.1.4'
N N 0.0061 0.0033 'International Tables Vol C Tables 4.2.6.8 and 6.1.1.4'
O O 0.0106 0.0060 'International Tables Vol C Tables 4.2.6.8 and 6.1.1.4'
S S 0.1246 0.1234 'International Tables Vol C Tables 4.2.6.8 and 6.1.1.4'

loop_
_geom_angle_atom_site_label_1
_geom_angle_atom_site_label_2
_geom_angle_atom_site_label_3
_geom_angle
C16 S1 C1 103.2(3)
C19 O22 C23 117.0(5)
O7 N5 O6 124.2(5)
O7 N5 C4 119.9(5)
O6 N5 C4 115.8(5)
O8 C1 C2 123.5(5)
O8 C1 S1 125.5(5)
C2 C1 S1 111.0(4)
C1 C2 C9 108.3(5)
C1 C2 C3 108.7(5)
C9 C2 C3 112.1(4)
C1 C2 H2 109.2
C9 C2 H2 109.2
C3 C2 H2 109.2
C10 C3 C4 112.6(5)
C10 C3 C2 111.6(4)
C4 C3 C2 106.0(5)
C10 C3 H3 108.9
C4 C3 H3 108.9
C2 C3 H3 108.9
N5 C4 C3 109.5(5)
N5 C4 H4A 109.8
C3 C4 H4A 109.8
N5 C4 H4B 109.8
C3 C4 H4B 109.8
H4A C4 H4B 108.2
C2 C9 H9A 109.5
C2 C9 H9B 109.5
H9A C9 H9B 109.5
C2 C9 H9C 109.5
H9A C9 H9C 109.5
H9B C9 H9C 109.5
C15 C10 C11 117.9(6)
C15 C10 C3 119.8(5)
C11 C10 C3 122.1(6)
C12 C11 C10 121.2(6)
C12 C11 H11 119.4
C10 C11 H11 119.4
C11 C12 C13 120.3(6)
C11 C12 H12 119.9
C13 C12 H12 119.9
C14 C13 C12 118.7(6)
C14 C13 H13 120.7
C12 C13 H13 120.7
C13 C14 C15 120.7(6)
C13 C14 H14 119.7
C15 C14 H14 119.7
C14 C15 C10 121.3(6)
C14 C15 H15 119.4
C10 C15 H15 119.4
C17 C16 C21 120.2(6)
C17 C16 S1 119.9(5)
C21 C16 S1 119.8(4)
C16 C17 C18 121.6(6)
C16 C17 H17 119.2
C18 C17 H17 119.2
C19 C18 C17 118.0(6)
C19 C18 H18 121.0
C17 C18 H18 121.0
O22 C19 C18 123.4(6)
O22 C19 C20 115.3(6)
C18 C19 C20 121.3(6)
C21 C20 C19 119.8(6)
C21 C20 H20 120.1
C19 C20 H20 120.1
C20 C21 C16 119.0(5)
C20 C21 H21 120.5
C16 C21 H21 120.5
O22 C23 H23A 109.5
O22 C23 H23B 109.5
H23A C23 H23B 109.5
O22 C23 H23C 109.5
H23A C23 H23C 109.5
H23B C23 H23C 109.5

loop_
_geom_bond_atom_site_label_1
_geom_bond_atom_site_label_2
_geom_bond_distance
S1 C16 1.763(7)
S1 C1 1.774(6)
O6 N5 1.242(7)
O7 N5 1.228(7)
O8 C1 1.207(7)
O22 C19 1.377(8)
O22 C23 1.431(7)
N5 C4 1.525(7)
C1 C2 1.511(8)
C2 C9 1.543(8)
C2 C3 1.558(7)
C2 H2 1.0900
C3 C10 1.517(8)
C3 C4 1.530(8)
C3 H3 1.0900
C4 H4A 1.0900
C4 H4B 1.0900
C9 H9A 1.0899
C9 H9B 1.0899
C9 H9C 1.0899
C10 C15 1.387(8)
C10 C11 1.393(9)
C11 C12 1.369(9)
C11 H11 1.0800
C12 C13 1.405(9)
C12 H12 1.0800
C13 C14 1.375(9)
C13 H13 1.0800
C14 C15 1.378(9)
C14 H14 1.0800
C15 H15 1.0800
C16 C17 1.370(8)
C16 C21 1.423(9)
C17 C18 1.401(9)
C17 H17 1.0800
C18 C19 1.396(9)
C18 H18 1.0800
C19 C20 1.406(8)
C20 C21 1.386(9)
C20 H20 1.0800
C21 H21 1.0800
C23 H23A 1.0899
C23 H23B 1.0899
C23 H23C 1.0899

loop_
_geom_torsion_atom_site_label_1
_geom_torsion_atom_site_label_2
_geom_torsion_atom_site_label_3
_geom_torsion_atom_site_label_4
_geom_torsion
C16 S1 C1 O8 0.6(6)
C16 S1 C1 C2 -178.5(4)
O8 C1 C2 C9 63.5(7)
S1 C1 C2 C9 -117.4(4)
O8 C1 C2 C3 -58.5(7)
S1 C1 C2 C3 120.6(4)
C1 C2 C3 C10 -47.5(6)
C9 C2 C3 C10 -167.1(5)
C1 C2 C3 C4 -170.4(5)
C9 C2 C3 C4 70.0(6)
O7 N5 C4 C3 42.8(7)
O6 N5 C4 C3 -137.5(5)
C10 C3 C4 N5 58.0(6)
C2 C3 C4 N5 -179.7(5)
C4 C3 C10 C15 -130.8(6)
C2 C3 C10 C15 110.1(6)
C4 C3 C10 C11 54.4(7)
C2 C3 C10 C11 -64.6(7)
C15 C10 C11 C12 1.5(9)
C3 C10 C11 C12 176.3(5)
C10 C11 C12 C13 -2.1(9)
C11 C12 C13 C14 0.9(10)
C12 C13 C14 C15 0.9(9)
C13 C14 C15 C10 -1.5(9)
C11 C10 C15 C14 0.3(8)
C3 C10 C15 C14 -174.7(5)
C1 S1 C16 C17 -124.0(5)
C1 S1 C16 C21 59.2(5)
C21 C16 C17 C18 -0.7(9)
S1 C16 C17 C18 -177.5(5)
C16 C17 C18 C19 -1.1(9)
C23 O22 C19 C18 0.5(8)
C23 O22 C19 C20 179.7(6)
C17 C18 C19 O22 -179.5(5)
C17 C18 C19 C20 1.3(9)
O22 C19 C20 C21 -178.8(5)
C18 C19 C20 C21 0.5(10)
C19 C20 C21 C16 -2.3(9)
C17 C16 C21 C20 2.4(9)
S1 C16 C21 C20 179.2(5)
